data_1507452
loop_
_publ_author_name
'Van Cauwenberge, Gunther'
'Gao, Ling-Jie'
'Van Haver, Dirk'
'Milanesio, Marco'
'Viterbo, Davide'
'De Clercq, Pierre J.'

_publ_section_title
;
 A Novel Short Convergent Entry into Himbacine Derivatives
;
_journal_issue 9
_journal_name_full 'Organic Letters'
_journal_page_first 1579
_journal_paper_doi 10.1021/ol025801g
_journal_volume 4
_journal_year 2002
_chemical_formula_sum 'C13 H17 Br O2'
_chemical_formula_weight 285.18
_chemical_name_common
; 
Bromo Himbacine derivative 
;
_chemical_name_systematic
; 
 (3S,3aR,8aR,9aR)-1,3,3a,5,6,7,8,8a,9,9a-decahydro-4-bromo-3-
 methylnaphto{2,3-c}furan-1(3H)-one
;
_space_group_IT_number 4
_symmetry_cell_setting monoclinic
_symmetry_space_group_name_Hall 'P 2yb'
_symmetry_space_group_name_H-M 'P 1 21 1'
_atom_sites_solution_hydrogens geom
_atom_sites_solution_primary direct
_atom_sites_solution_secondary difmap
_audit_creation_method SHELXL-97
_cell_angle_alpha 90.000
_cell_angle_beta 107.92(2)
_cell_angle_gamma 90.000
_cell_formula_units_Z 2
_cell_length_a 8.958(2)
_cell_length_b 6.548(3)
_cell_length_c 11.546(2)
_cell_measurement_temperature 293(2)
_cell_volume 644.4(4)
_computing_cell_refinement XSCANS
_computing_data_collection XSCANS
_computing_data_reduction XSCANS
_computing_structure_refinement 'SHELXL-97 (Sheldrick, 1997)'
_computing_structure_solution 'SHELXS-97 (Sheldrick, 1990)'
_diffrn_ambient_temperature 293(2)
_diffrn_measured_fraction_theta_full 0.690
_diffrn_measured_fraction_theta_max 0.690
_diffrn_measurement_device_type 'Bruker P4 diffractometer'
_diffrn_measurement_method \w
_diffrn_radiation_monochromator graphite
_diffrn_radiation_source 'fine-focus sealed tube'
_diffrn_radiation_type MoK\a
_diffrn_radiation_wavelength 0.71069
_diffrn_reflns_av_R_equivalents 0.1807
_diffrn_reflns_av_sigmaI/netI 0.0774
_diffrn_reflns_limit_h_max 12
_diffrn_reflns_limit_h_min -1
_diffrn_reflns_limit_k_max 6
_diffrn_reflns_limit_k_min -1
_diffrn_reflns_limit_l_max 15
_diffrn_reflns_limit_l_min -16
_diffrn_reflns_number 1900
_diffrn_reflns_theta_full 30.03
_diffrn_reflns_theta_max 30.03
_diffrn_reflns_theta_min 10.31
_diffrn_standards_interval_count 50
_diffrn_standards_number 2
_exptl_absorpt_coefficient_mu 3.174
_exptl_crystal_colour colorless
_exptl_crystal_density_diffrn 1.470
_exptl_crystal_density_method 'not measured'
_exptl_crystal_description Prism
_exptl_crystal_F_000 292
_exptl_crystal_size_max '0.67 mm'
_exptl_crystal_size_mid '0.40 mm'
_exptl_crystal_size_min '0.38 mm'
_refine_diff_density_max 0.914
_refine_diff_density_min -0.994
_refine_diff_density_rms 0.113
_refine_ls_abs_structure_details 'Flack H D (1983), Acta Cryst. A39, 876-881'
_refine_ls_abs_structure_Flack -0.04(7)
_refine_ls_extinction_method none
_refine_ls_goodness_of_fit_ref 1.085
_refine_ls_hydrogen_treatment mixed
_refine_ls_matrix_type full
_refine_ls_number_parameters 145
_refine_ls_number_reflns 1674
_refine_ls_number_restraints 1
_refine_ls_restrained_S_all 1.084
_refine_ls_R_factor_all 0.1402
_refine_ls_R_factor_gt 0.1069
_refine_ls_shift/su_max 0.001
_refine_ls_shift/su_mean 0.000
_refine_ls_structure_factor_coef Fsqd
_refine_ls_weighting_details 'calc w=1/[\s^2^(Fo^2^)+(0.0700P)^2^+4.0000P] where P=(Fo^2^+2Fc^2^)/3'
_refine_ls_weighting_scheme calc
_refine_ls_wR_factor_gt 0.2418
_refine_ls_wR_factor_ref 0.2724
_reflns_number_gt 1184
_reflns_number_total 1674
_reflns_threshold_expression >2sigma(I)
_cod_data_source_file ol025801g_s2.cif
_cod_data_source_block ccdc180241
_cod_original_cell_volume 644.4(3)
_cod_original_sg_symbol_H-M 'P 21'
_cod_database_code 1507452

loop_
_symmetry_equiv_pos_as_xyz
'x, y, z'
'-x, y+1/2, -z'

loop_
_atom_site_label
_atom_site_type_symbol
_atom_site_fract_x
_atom_site_fract_y
_atom_site_fract_z
_atom_site_U_iso_or_equiv
_atom_site_adp_type
_atom_site_occupancy
_atom_site_symmetry_multiplicity
_atom_site_calc_flag
_atom_site_refinement_flags
Br Br 0.1197(2) 1.1446(6) 0.55461(12) 0.0846(8) Uani 1 1 d .
O2 O -0.1809(13) 0.950(3) 0.8093(10) 0.083(4) Uani 1 1 d .
O1 O -0.098(2) 0.746(4) 0.9721(15) 0.122(8) Uani 1 1 d .
C3A C 0.0571(16) 1.003(3) 0.7730(11) 0.058(4) Uani 1 1 d .
H3AA H 0.0917 1.1169 0.8301 0.080 Uiso 1 1 calc R
C4 C 0.1710(18) 0.984(4) 0.6995(10) 0.067(5) Uani 1 1 d .
C4A C 0.300(2) 0.880(5) 0.7370(13) 0.093(9) Uani 1 1 d .
C5 C 0.416(3) 0.842(6) 0.663(2) 0.106(11) Uani 1 1 d .
H5A H 0.3791 0.9170 0.5869 0.080 Uiso 1 1 calc R
H5B H 0.5176 0.8991 0.7083 0.080 Uiso 1 1 calc R
C6 C 0.437(2) 0.642(10) 0.6369(18) 0.116(10) Uani 1 1 d .
H6A H 0.5226 0.6356 0.6016 0.080 Uiso 1 1 calc R
H6B H 0.3432 0.5957 0.5753 0.080 Uiso 1 1 calc R
C7 C 0.475(3) 0.485(6) 0.748(3) 0.113(10) Uani 1 1 d .
H7A H 0.4646 0.3465 0.7177 0.080 Uiso 1 1 calc R
H7B H 0.5825 0.5045 0.7998 0.080 Uiso 1 1 calc R
C8 C 0.359(3) 0.522(7) 0.824(3) 0.106(11) Uani 1 1 d .
H8A H 0.2565 0.4695 0.7792 0.080 Uiso 1 1 calc R
H8B H 0.3960 0.4468 0.9001 0.080 Uiso 1 1 calc R
C8A C 0.344(3) 0.748(6) 0.8523(18) 0.087(9) Uani 1 1 d .
H8AA H 0.4471 0.7940 0.9047 0.080 Uiso 1 1 calc R
C9 C 0.226(2) 0.762(5) 0.9283(13) 0.088(7) Uani 1 1 d .
H9A H 0.2247 0.6336 0.9701 0.080 Uiso 1 1 calc R
H9B H 0.2584 0.8691 0.9888 0.080 Uiso 1 1 calc R
C9A C 0.0738(19) 0.805(4) 0.8472(14) 0.067(5) Uani 1 1 d .
H9AA H 0.0498 0.6938 0.7875 0.080 Uiso 1 1 calc R
C1 C -0.071(2) 0.830(3) 0.8872(16) 0.072(5) Uani 1 1 d .
C3 C -0.112(2) 1.018(5) 0.7189(14) 0.071(6) Uani 1 1 d .
H3A H -0.1478 0.9341 0.6452 0.080 Uiso 1 1 calc R
C10 C -0.174(3) 1.235(6) 0.694(3) 0.107(12) Uani 1 1 d .
H10A H -0.2859 1.2326 0.6603 0.080 Uiso 1 1 calc R
H10B H -0.1291 1.2996 0.6377 0.080 Uiso 1 1 calc R
H10C H -0.1450 1.3111 0.7691 0.080 Uiso 1 1 calc R

loop_
_atom_site_aniso_label
_atom_site_aniso_U_11
_atom_site_aniso_U_22
_atom_site_aniso_U_33
_atom_site_aniso_U_23
_atom_site_aniso_U_13
_atom_site_aniso_U_12
Br 0.1121(12) 0.0970(16) 0.0577(8) 0.0118(13) 0.0453(7) 0.0020(18)
O2 0.079(6) 0.126(14) 0.056(5) 0.015(7) 0.038(5) 0.000(8)
O1 0.144(11) 0.16(2) 0.089(8) 0.044(11) 0.068(8) 0.012(12)
C3A 0.068(7) 0.070(13) 0.043(5) -0.015(7) 0.028(5) -0.010(9)
C4 0.076(9) 0.096(16) 0.031(5) -0.005(7) 0.018(5) -0.012(10)
C4A 0.064(9) 0.18(3) 0.040(6) -0.013(10) 0.021(6) -0.005(12)
C5 0.071(10) 0.18(3) 0.076(11) -0.018(16) 0.037(9) 0.012(15)
C6 0.088(11) 0.19(3) 0.083(10) -0.02(3) 0.047(9) 0.03(3)
C7 0.093(13) 0.14(3) 0.110(16) 0.021(19) 0.043(12) 0.056(17)
C8 0.095(15) 0.12(3) 0.092(16) 0.05(2) 0.018(12) 0.031(17)
C8A 0.071(10) 0.14(3) 0.050(7) -0.023(10) 0.016(7) 0.016(13)
C9 0.092(10) 0.13(2) 0.044(6) 0.006(10) 0.023(7) 0.000(12)
C9A 0.078(9) 0.074(15) 0.054(7) 0.006(9) 0.029(6) -0.007(10)
C1 0.096(11) 0.063(14) 0.067(9) 0.012(9) 0.038(8) 0.008(10)
C3 0.094(12) 0.085(17) 0.042(6) 0.005(9) 0.033(7) 0.009(12)
C10 0.110(16) 0.13(3) 0.091(14) 0.037(16) 0.047(12) 0.014(17)

loop_
_atom_type_symbol
_atom_type_description
_atom_type_scat_dispersion_real
_atom_type_scat_dispersion_imag
_atom_type_scat_source
C C 0.0033 0.0016 'International Tables Vol C Tables 4.2.6.8 and 6.1.1.4'
H H 0.0000 0.0000 'International Tables Vol C Tables 4.2.6.8 and 6.1.1.4'
O O 0.0106 0.0060 'International Tables Vol C Tables 4.2.6.8 and 6.1.1.4'
Br Br -0.2901 2.4595 'International Tables Vol C Tables 4.2.6.8 and 6.1.1.4'

loop_
_geom_angle_atom_site_label_1
_geom_angle_atom_site_label_2
_geom_angle_atom_site_label_3
_geom_angle
C1 O2 C3 105.9(13)
C3 C3A C4 123.8(11)
C3 C3A C9A 101.9(15)
C4 C3A C9A 105.9(15)
C4A C4 C3A 122.8(14)
C4A C4 Br 122.0(11)
C3A C4 Br 114.9(13)
C4 C4A C8A 123.3(14)
C4 C4A C5 125.4(19)
C8A C4A C5 110(2)
C6 C5 C4A 116(3)
C5 C6 C7 117(2)
C8 C7 C6 110(2)
C8A C8 C7 112(3)
C8 C8A C4A 112(2)
C8 C8A C9 107(3)
C4A C8A C9 114(2)
C9A C9 C8A 108.6(14)
C9 C9A C1 123.9(13)
C9 C9A C3A 116.3(17)
C1 C9A C3A 97.6(15)
O1 C1 O2 121.0(16)
O1 C1 C9A 126.9(19)
O2 C1 C9A 112.0(13)
O2 C3 C3A 107.0(13)
O2 C3 C10 102.2(19)
C3A C3 C10 114(2)

loop_
_geom_bond_atom_site_label_1
_geom_bond_atom_site_label_2
_geom_bond_distance
Br C4 1.910(17)
O2 C1 1.36(2)
O2 C3 1.44(2)
O1 C1 1.21(2)
C3A C3 1.45(3)
C3A C4 1.520(19)
C3A C9A 1.54(3)
C4 C4A 1.30(3)
C4A C8A 1.54(4)
C4A C5 1.55(3)
C5 C6 1.37(8)
C6 C7 1.60(5)
C7 C8 1.57(4)
C8 C8A 1.53(5)
C8A C9 1.57(3)
C9 C9A 1.43(3)
C9A C1 1.52(2)
C3 C10 1.52(4)

loop_
_cod_related_entry_id
_cod_related_entry_code
_cod_related_entry_database
1 9394914 ChemSpider
